data_7058569
loop_
_publ_author_name
'Thaltiri, Vikranth'
'Chavva, Kurumurthy'
'Kumar, B. Sathish'
'Panda, Pradeepta K.'

_publ_section_title
;
 Efficient synthesis of N-methyltetranitropyrrole: A stable, insensitive
 and high energy melt-castable material
;
_journal_issue 31
_journal_name_full 'New Journal of Chemistry'
_journal_page_first 12318
_journal_paper_doi 10.1039/C9NJ01227C
_journal_volume 43
_journal_year 2019
_chemical_formula_moiety 'C5 H3 N5 O8'
_chemical_formula_sum 'C5 H3 N5 O8'
_chemical_formula_weight 261.12
_space_group_crystal_system orthorhombic
_space_group_IT_number 61
_space_group_name_Hall '-P 2ac 2ab'
_space_group_name_H-M_alt 'P b c a'
_symmetry_space_group_name_Hall '-P 2ac 2ab'
_symmetry_space_group_name_H-M 'P b c a'
_atom_sites_solution_hydrogens geom
_audit_creation_method SHELXL-2014/7
_audit_update_record
;
2018-12-18 deposited with the CCDC.    2019-07-04 downloaded from the CCDC.
;
_cell_angle_alpha 90
_cell_angle_beta 90
_cell_angle_gamma 90
_cell_formula_units_Z 8
_cell_length_a 11.3262(5)
_cell_length_b 10.6080(4)
_cell_length_c 15.3741(7)
_cell_measurement_reflns_used 9888
_cell_measurement_temperature 100(2)
_cell_measurement_theta_max 27.52
_cell_measurement_theta_min 2.65
_cell_volume 1847.17(14)
_computing_cell_refinement 'Bruker SAINT'
_computing_data_collection 'Bruker APEX2'
_computing_data_reduction 'Bruker SAINT'
_computing_molecular_graphics 'Bruker SHELXTL'
_computing_publication_material 'Bruker SHELXTL'
_computing_structure_refinement 'SHELXL-2014/7 (Sheldrick, 2014)'
_computing_structure_solution 'SHELXS-97 (Sheldrick 2008)'
_diffrn_ambient_temperature 100(2)
_diffrn_measured_fraction_theta_full 0.990
_diffrn_measured_fraction_theta_max 0.991
_diffrn_measurement_device_type 'Bruker APEX-II CCD'
_diffrn_measurement_method '\f and \w scans'
_diffrn_radiation_type MoK\a
_diffrn_radiation_wavelength 0.71073
_diffrn_reflns_av_R_equivalents 0.0252
_diffrn_reflns_av_unetI/netI 0.0136
_diffrn_reflns_Laue_measured_fraction_full 0.990
_diffrn_reflns_Laue_measured_fraction_max 0.991
_diffrn_reflns_limit_h_max 14
_diffrn_reflns_limit_h_min -14
_diffrn_reflns_limit_k_max 13
_diffrn_reflns_limit_k_min -13
_diffrn_reflns_limit_l_max 17
_diffrn_reflns_limit_l_min -20
_diffrn_reflns_number 20200
_diffrn_reflns_point_group_measured_fraction_full 0.990
_diffrn_reflns_point_group_measured_fraction_max 0.991
_diffrn_reflns_theta_full 25.242
_diffrn_reflns_theta_max 27.535
_diffrn_reflns_theta_min 2.650
_exptl_absorpt_coefficient_mu 0.181
_exptl_absorpt_correction_T_max 0.7456
_exptl_absorpt_correction_T_min 0.6656
_exptl_absorpt_correction_type multi-scan
_exptl_absorpt_process_details 'SADABS 2014/5'
_exptl_crystal_colour light-yellow
_exptl_crystal_density_diffrn 1.878
_exptl_crystal_description block
_exptl_crystal_F_000 1056
_exptl_crystal_size_max 0.24
_exptl_crystal_size_mid 0.20
_exptl_crystal_size_min 0.18
_refine_diff_density_max 0.349
_refine_diff_density_min -0.263
_refine_diff_density_rms 0.051
_refine_ls_extinction_method none
_refine_ls_goodness_of_fit_ref 1.066
_refine_ls_hydrogen_treatment constr
_refine_ls_matrix_type full
_refine_ls_number_parameters 164
_refine_ls_number_reflns 2110
_refine_ls_number_restraints 0
_refine_ls_restrained_S_all 1.066
_refine_ls_R_factor_all 0.0333
_refine_ls_R_factor_gt 0.0308
_refine_ls_shift/su_max 0.000
_refine_ls_shift/su_mean 0.000
_refine_ls_structure_factor_coef Fsqd
_refine_ls_weighting_details 'w=1/[\s^2^(Fo^2^)+(0.0479P)^2^+0.9106P] where P=(Fo^2^+2Fc^2^)/3'
_refine_ls_weighting_scheme calc
_refine_ls_wR_factor_gt 0.0843
_refine_ls_wR_factor_ref 0.0862
_reflns_Friedel_coverage 0.000
_reflns_number_gt 1962
_reflns_number_total 2110
_reflns_threshold_expression 'I > 2\s(I)'
_cod_data_source_file c9nj01227c2.cif
_cod_data_source_block nmtnpy
_cod_depositor_comments 'Adding full bibliography for 7058569--7058572.cif.'
_cod_database_code 7058569
_shelx_shelxl_version_number 2014/7
_shelx_space_group_comment
;
The symmetry employed for this shelxl refinement is uniquely defined
by the following loop, which should always be used as a source of
symmetry information in preference to the above space-group names.
They are only intended as comments.
;
_shelx_estimated_absorpt_t_min 0.6656
_shelx_estimated_absorpt_t_max 0.7456

loop_
_space_group_symop_operation_xyz
'x, y, z'
'-x+1/2, -y, z+1/2'
'-x, y+1/2, -z+1/2'
'x+1/2, -y+1/2, -z'
'-x, -y, -z'
'x-1/2, y, -z-1/2'
'x, -y-1/2, z-1/2'
'-x-1/2, y-1/2, z'

loop_
_atom_site_label
_atom_site_type_symbol
_atom_site_fract_x
_atom_site_fract_y
_atom_site_fract_z
_atom_site_U_iso_or_equiv
_atom_site_adp_type
_atom_site_occupancy
_atom_site_site_symmetry_order
_atom_site_calc_flag
_atom_site_refinement_flags_posn
_atom_site_refinement_flags_adp
O3 O 0.78212(7) 0.52197(9) 0.49220(5) 0.0177(2) Uani 1 1 d . .
O1 O 0.77874(8) 0.38734(8) 0.65134(6) 0.0200(2) Uani 1 1 d . .
O4 O 0.61659(9) 0.58086(9) 0.43225(5) 0.0238(2) Uani 1 1 d . .
O7 O 0.38032(8) 0.83436(8) 0.68200(6) 0.0208(2) Uani 1 1 d . .
O5 O 0.51225(8) 0.84065(9) 0.49591(6) 0.0204(2) Uani 1 1 d . .
O2 O 0.86799(8) 0.54012(9) 0.71913(6) 0.0235(2) Uani 1 1 d . .
O8 O 0.47697(8) 0.81107(9) 0.80331(6) 0.0248(2) Uani 1 1 d . .
O6 O 0.37390(8) 0.70004(9) 0.50978(7) 0.0273(2) Uani 1 1 d . .
N009 N 0.62633(8) 0.63756(9) 0.72240(6) 0.0099(2) Uani 1 1 d . .
N3 N 0.46933(8) 0.74615(9) 0.52771(6) 0.0135(2) Uani 1 1 d . .
N1 N 0.78548(8) 0.49508(9) 0.67797(6) 0.0124(2) Uani 1 1 d . .
N4 N 0.45933(8) 0.78784(9) 0.72673(6) 0.0135(2) Uani 1 1 d . .
N2 N 0.68247(9) 0.56542(9) 0.49495(6) 0.0134(2) Uani 1 1 d . .
C00E C 0.68638(9) 0.57797(10) 0.65872(7) 0.0104(2) Uani 1 1 d . .
C00F C 0.54107(9) 0.68267(10) 0.59384(7) 0.0109(2) Uani 1 1 d . .
C00G C 0.63753(10) 0.60366(10) 0.57831(7) 0.0110(2) Uani 1 1 d . .
C00H C 0.53626(9) 0.70200(10) 0.68207(7) 0.0106(2) Uani 1 1 d . .
C00I C 0.65005(10) 0.62803(11) 0.81708(7) 0.0141(2) Uani 1 1 d . .
H00A H 0.7097 0.5628 0.8275 0.021 Uiso 1 1 calc R U
H00B H 0.5770 0.6057 0.8476 0.021 Uiso 1 1 calc R U
H00C H 0.6791 0.7092 0.8387 0.021 Uiso 1 1 calc R U

loop_
_atom_site_aniso_label
_atom_site_aniso_U_11
_atom_site_aniso_U_22
_atom_site_aniso_U_33
_atom_site_aniso_U_23
_atom_site_aniso_U_13
_atom_site_aniso_U_12
O3 0.0158(4) 0.0211(4) 0.0162(4) -0.0028(3) 0.0053(3) -0.0006(3)
O1 0.0217(4) 0.0133(4) 0.0250(5) -0.0023(3) 0.0015(3) 0.0056(3)
O4 0.0365(5) 0.0247(5) 0.0103(4) -0.0013(3) -0.0074(4) 0.0106(4)
O7 0.0192(4) 0.0223(5) 0.0209(4) 0.0031(3) -0.0003(3) 0.0098(3)
O5 0.0218(4) 0.0200(4) 0.0194(4) 0.0097(3) 0.0031(3) 0.0015(3)
O2 0.0140(4) 0.0313(5) 0.0253(5) -0.0037(4) -0.0081(3) 0.0002(3)
O8 0.0250(5) 0.0317(5) 0.0176(4) -0.0121(4) -0.0029(4) 0.0087(4)
O6 0.0243(5) 0.0191(5) 0.0385(6) 0.0034(4) -0.0199(4) -0.0047(4)
N009 0.0102(4) 0.0100(4) 0.0094(4) 0.0001(3) 0.0000(3) -0.0007(3)
N3 0.0164(5) 0.0117(4) 0.0122(4) -0.0001(4) -0.0034(3) 0.0022(4)
N1 0.0108(4) 0.0150(5) 0.0113(4) 0.0017(3) 0.0008(3) 0.0016(3)
N4 0.0133(4) 0.0118(4) 0.0154(5) -0.0009(3) 0.0015(3) 0.0004(3)
N2 0.0197(5) 0.0106(4) 0.0098(4) -0.0003(3) 0.0003(3) -0.0009(4)
C00E 0.0109(5) 0.0090(5) 0.0112(5) -0.0002(4) -0.0003(4) -0.0007(4)
C00F 0.0115(5) 0.0092(4) 0.0119(5) 0.0011(4) -0.0015(4) -0.0014(4)
C00G 0.0127(5) 0.0105(5) 0.0097(5) -0.0001(4) -0.0001(4) -0.0013(4)
C00H 0.0107(5) 0.0092(5) 0.0120(5) 0.0005(4) -0.0002(4) -0.0009(4)
C00I 0.0176(5) 0.0174(5) 0.0072(5) -0.0006(4) -0.0016(4) 0.0001(4)

loop_
_atom_type_symbol
_atom_type_description
_atom_type_scat_dispersion_real
_atom_type_scat_dispersion_imag
_atom_type_scat_source
C C 0.0033 0.0016 'International Tables Vol C Tables 4.2.6.8 and 6.1.1.4'
H H 0.0000 0.0000 'International Tables Vol C Tables 4.2.6.8 and 6.1.1.4'
N N 0.0061 0.0033 'International Tables Vol C Tables 4.2.6.8 and 6.1.1.4'
O O 0.0106 0.0060 'International Tables Vol C Tables 4.2.6.8 and 6.1.1.4'

loop_
_geom_angle_atom_site_label_1
_geom_angle_atom_site_label_2
_geom_angle_atom_site_label_3
_geom_angle
C00E N009 C00H 106.23(9)
C00E N009 C00I 126.07(9)
C00H N009 C00I 127.61(9)
O5 N3 O6 126.47(10)
O5 N3 C00F 115.85(9)
O6 N3 C00F 117.68(10)
O1 N1 O2 126.00(10)
O1 N1 C00E 116.78(9)
O2 N1 C00E 117.21(9)
O8 N4 O7 125.25(10)
O8 N4 C00H 119.39(10)
O7 N4 C00H 115.35(9)
O3 N2 O4 125.76(10)
O3 N2 C00G 117.73(9)
O4 N2 C00G 116.51(10)
N009 C00E C00G 110.79(9)
N009 C00E N1 121.59(9)
C00G C00E N1 127.57(10)
C00H C00F C00G 106.82(9)
C00H C00F N3 126.50(10)
C00G C00F N3 126.20(10)
C00E C00G C00F 106.17(9)
C00E C00G N2 126.89(10)
C00F C00G N2 126.76(10)
C00F C00H N009 109.98(9)
C00F C00H N4 126.26(10)
N009 C00H N4 123.36(10)
N009 C00I H00A 109.5
N009 C00I H00B 109.5
H00A C00I H00B 109.5
N009 C00I H00C 109.5
H00A C00I H00C 109.5
H00B C00I H00C 109.5

loop_
_geom_bond_atom_site_label_1
_geom_bond_atom_site_label_2
_geom_bond_distance
O3 N2 1.2198(14)
O1 N1 1.2165(13)
O4 N2 1.2300(13)
O7 N4 1.2317(13)
O5 N3 1.2167(14)
O2 N1 1.2256(13)
O8 N4 1.2193(13)
O6 N3 1.2180(14)
N009 C00E 1.3493(14)
N009 C00H 1.3757(14)
N009 C00I 1.4836(14)
N3 C00F 1.4654(14)
N1 C00E 1.4562(14)
N4 C00H 1.4352(14)
N2 C00G 1.4374(14)
C00E C00G 1.3816(14)
C00F C00H 1.3730(15)
C00F C00G 1.3975(15)
C00I H00A 0.9800
C00I H00B 0.9800
C00I H00C 0.9800
